data_4127166
loop_
_publ_author_name
'Sun, Xiaolong'
'James, Tony D.'
'Anslyn, Eric Van'

_publ_section_title
;
 Arresting &quot;Loose Bolt&quot; Internal Conversion from -B(OH)2 Groups
 is the Mechanism for Emission Turn-On in ortho-Aminomethylphenylboronic
 Acid-Based Saccharide Sensors.
;
_journal_name_full 'Journal of the American Chemical Society'
_journal_paper_doi 10.1021/jacs.7b12877
_journal_year 2018
_chemical_formula_moiety 'C26 H31 N3 O6 B 1+, C2 F3 O2 1-, 2 H2 O'
_chemical_formula_sum 'C28 H35 B F3 N3 O10'
_chemical_formula_weight 641.40
_space_group_crystal_system monoclinic
_space_group_IT_number 9
_space_group_name_Hall 'I -2ya'
_space_group_name_H-M_alt 'I 1 a 1'
_symmetry_space_group_name_Hall 'I -2ya'
_symmetry_space_group_name_H-M 'I 1 a 1'
_atom_sites_solution_hydrogens mixed
_audit_creation_method SHELXL-2016/6
_cell_angle_alpha 90
_cell_angle_beta 90.928(6)
_cell_angle_gamma 90
_cell_formula_units_Z 4
_cell_length_a 8.0371(8)
_cell_length_b 43.430(2)
_cell_length_c 8.4333(9)
_cell_measurement_reflns_used 6134
_cell_measurement_temperature 100(2)
_cell_measurement_theta_max 27.5
_cell_measurement_theta_min 1.63
_cell_volume 2943.3(5)
_computing_cell_refinement 'CrysAlisPro V 1.171.38.43f, Agilent Technologies'
_computing_data_collection 'CrystalClear (Rigaku Inc., 2008)'
_computing_data_reduction 'CrysAlisPro V 1.171.38.43f, Agilent Technologies'
_computing_molecular_graphics 'XP SHELXTL/PC, Siemens Analytical'
_computing_publication_material 'XP SHELXTL/PC, Siemens Analytical'
_computing_structure_refinement 'SHELXL-2016/6 (Sheldrick, 2015)'
_computing_structure_solution
;

Sheldrick. G. M.  (2015) SHELXT. Acta Cryst. A71, 3-8.

;
_diffrn_ambient_temperature 100(2)
_diffrn_measured_fraction_theta_full 1.000
_diffrn_measured_fraction_theta_max 0.987
_diffrn_measurement_device_type 'Rigaku AFC-12 with Saturn 724+ CCD'
_diffrn_measurement_method \w-scans
_diffrn_radiation_type MoK\a
_diffrn_radiation_wavelength 0.71073
_diffrn_reflns_av_R_equivalents 0.0341
_diffrn_reflns_av_unetI/netI 0.0296
_diffrn_reflns_Laue_measured_fraction_full 1.000
_diffrn_reflns_Laue_measured_fraction_max 0.987
_diffrn_reflns_limit_h_max 9
_diffrn_reflns_limit_h_min -9
_diffrn_reflns_limit_k_max 52
_diffrn_reflns_limit_k_min -52
_diffrn_reflns_limit_l_max 10
_diffrn_reflns_limit_l_min -9
_diffrn_reflns_number 13488
_diffrn_reflns_point_group_measured_fraction_full 0.847
_diffrn_reflns_point_group_measured_fraction_max 0.823
_diffrn_reflns_theta_full 25.242
_diffrn_reflns_theta_max 26.302
_diffrn_reflns_theta_min 1.876
_diffrn_source 'sealed fine focus tube'
_exptl_absorpt_coefficient_mu 0.121
_exptl_absorpt_correction_T_max 1.00
_exptl_absorpt_correction_T_min 0.752
_exptl_absorpt_correction_type multi-scan
_exptl_absorpt_process_details
;
CrysAlisPro 1.171.38.43f (Rigaku Oxford Diffraction, 2015)
Empirical absorption correction using spherical harmonics,
 implemented in SCALE3 ABSPACK scaling algorithm.
;
_exptl_crystal_colour yellow
_exptl_crystal_density_diffrn 1.447
_exptl_crystal_description plate
_exptl_crystal_F_000 1344
_exptl_crystal_size_max 0.350
_exptl_crystal_size_mid 0.200
_exptl_crystal_size_min 0.070
_refine_diff_density_max 0.688
_refine_diff_density_min -0.344
_refine_diff_density_rms 0.067
_refine_ls_abs_structure_details
;
 Flack x determined using 1711 quotients [(I+)-(I-)]/[(I+)+(I-)]
 (Parsons, Flack and Wagner, Acta Cryst. B69 (2013) 249-259).
;
_refine_ls_abs_structure_Flack -3.7(6)
_refine_ls_extinction_method none
_refine_ls_goodness_of_fit_ref 0.996
_refine_ls_hydrogen_treatment mixed
_refine_ls_matrix_type full
_refine_ls_number_parameters 464
_refine_ls_number_reflns 4913
_refine_ls_number_restraints 470
_refine_ls_restrained_S_all 0.995
_refine_ls_R_factor_all 0.0628
_refine_ls_R_factor_gt 0.0608
_refine_ls_shift/su_max 0.000
_refine_ls_shift/su_mean 0.000
_refine_ls_structure_factor_coef Fsqd
_refine_ls_weighting_details 'w=1/[\s^2^(Fo^2^)+(0.1034P)^2^+4.2304P] where P=(Fo^2^+2Fc^2^)/3'
_refine_ls_weighting_scheme calc
_refine_ls_wR_factor_gt 0.1626
_refine_ls_wR_factor_ref 0.1651
_reflns_Friedel_coverage 0.661
_reflns_Friedel_fraction_full 0.693
_reflns_Friedel_fraction_max 0.658
_reflns_number_gt 4716
_reflns_number_total 4913
_reflns_threshold_expression 'I > 2\s(I)'
_cod_data_source_file ja7b12877_si_002.cif
_cod_data_source_block shelx
_cod_database_code 4127166
_shelx_shelxl_version_number 2016/6
_shelx_space_group_comment
;
The symmetry employed for this shelxl refinement is uniquely defined
by the following loop, which should always be used as a source of
symmetry information in preference to the above space-group names.
They are only intended as comments.
;
_shelx_estimated_absorpt_t_min 0.959
_shelx_estimated_absorpt_t_max 0.992

loop_
_space_group_symop_operation_xyz
'x, y, z'
'x+1/2, -y, z'
'x+1/2, y+1/2, z+1/2'
'x+1, -y+1/2, z+1/2'

loop_
_atom_site_label
_atom_site_type_symbol
_atom_site_fract_x
_atom_site_fract_y
_atom_site_fract_z
_atom_site_U_iso_or_equiv
_atom_site_adp_type
_atom_site_occupancy
_atom_site_site_symmetry_order
_atom_site_calc_flag
_atom_site_refinement_flags_posn
_atom_site_refinement_flags_adp
_atom_site_refinement_flags_occupancy
_atom_site_disorder_assembly
_atom_site_disorder_group
C1 C 0.3786(7) 0.66272(11) 0.2057(6) 0.0383(11) Uani 1 1 d . U . . .
C2 C 0.4064(6) 0.64051(10) 0.3333(5) 0.0296(9) Uani 1 1 d . U . . .
C3 C 0.3487(6) 0.61060(10) 0.3143(6) 0.0336(10) Uani 1 1 d . U . . .
H3 H 0.291064 0.604838 0.219597 0.040 Uiso 1 1 calc R U . . .
C4 C 0.3755(5) 0.58904(9) 0.4342(6) 0.0337(10) Uani 1 1 d . U . . .
H4 H 0.337845 0.568477 0.420208 0.040 Uiso 1 1 calc R U . . .
C5 C 0.4559(5) 0.59727(10) 0.5724(6) 0.0312(9) Uani 1 1 d . U . . .
H5 H 0.473786 0.582189 0.652402 0.037 Uiso 1 1 calc R U . . .
C6 C 0.5126(5) 0.62759(10) 0.5985(5) 0.0285(8) Uani 1 1 d . U . . .
C7 C 0.5951(6) 0.63734(11) 0.7442(5) 0.0330(9) Uani 1 1 d . U . . .
C8 C 0.6513(6) 0.66744(13) 0.7571(6) 0.0406(11) Uani 1 1 d . U . . .
H8 H 0.701861 0.674180 0.853560 0.049 Uiso 1 1 calc R U . . .
C9 C 0.6348(6) 0.68791(11) 0.6312(6) 0.0389(11) Uani 1 1 d . U . . .
H9 H 0.676677 0.708253 0.642736 0.047 Uiso 1 1 calc R U . . .
C10 C 0.5587(6) 0.67937(10) 0.4895(5) 0.0319(9) Uani 1 1 d . U . . .
C11 C 0.5507(7) 0.70046(11) 0.3561(6) 0.0402(11) Uani 1 1 d . U . . .
C12 C 0.4935(5) 0.64924(9) 0.4738(5) 0.0253(8) Uani 1 1 d . U . . .
C13 C 0.7105(7) 0.62290(19) 1.0087(6) 0.0569(16) Uani 1 1 d . U . . .
H13A H 0.687840 0.606577 1.087453 0.068 Uiso 1 1 calc R U . . .
H13B H 0.673270 0.642745 1.053727 0.068 Uiso 1 1 calc R U . . .
C14 C 0.8969(7) 0.62438(17) 0.9805(6) 0.0524(15) Uani 1 1 d . U . . .
H14A H 0.923628 0.643967 0.926494 0.063 Uiso 1 1 calc R U . . .
H14B H 0.957093 0.624125 1.083820 0.063 Uiso 1 1 calc R U . . .
C15 C 1.1078(6) 0.60596(13) 0.7891(6) 0.0393(11) Uani 1 1 d . U . . .
H15A H 1.198735 0.611910 0.863526 0.047 Uiso 1 1 calc R U . . .
H15B H 1.144051 0.587402 0.730889 0.047 Uiso 1 1 calc R U . . .
C16 C 1.0777(6) 0.63173(12) 0.6729(5) 0.0363(10) Uani 1 1 d . U . . .
C17 C 0.9771(6) 0.62730(12) 0.5342(5) 0.0357(10) Uani 1 1 d . U . . .
C18 C 0.9590(6) 0.65264(11) 0.4322(5) 0.0362(10) Uani 1 1 d . U . . .
H18 H 0.893862 0.650449 0.337930 0.043 Uiso 1 1 calc R U . . .
C19 C 1.0334(7) 0.68076(12) 0.4650(6) 0.0404(11) Uani 1 1 d . U . . .
H19 H 1.018973 0.697508 0.393568 0.048 Uiso 1 1 calc R U . . .
C20 C 1.1292(7) 0.68445(12) 0.6027(6) 0.0438(12) Uani 1 1 d . U . . .
H20 H 1.179555 0.703734 0.626464 0.053 Uiso 1 1 calc R U . . .
C21 C 1.1505(6) 0.65978(13) 0.7046(6) 0.0406(11) Uani 1 1 d . U . . .
H21 H 1.216501 0.662242 0.798153 0.049 Uiso 1 1 calc R U . . .
B1 B 0.8815(7) 0.59689(14) 0.4847(6) 0.0372(11) Uani 1 1 d . U . . .
C23 C 0.9784(8) 0.56913(17) 0.9743(7) 0.0567(16) Uani 1 1 d . U . . .
H23A H 1.001702 0.552199 0.901096 0.085 Uiso 1 1 calc R U . . .
H23B H 0.877091 0.564509 1.032935 0.085 Uiso 1 1 calc R U . . .
H23C H 1.072069 0.571561 1.049059 0.085 Uiso 1 1 calc R U . . .
C28 C 0.6525(6) 0.52358(12) 0.3347(7) 0.0420(11) Uani 1 1 d . U . . .
C29 C 0.6211(7) 0.49114(13) 0.2695(7) 0.0466(12) Uani 1 1 d . U . . .
N1 N 0.4599(6) 0.69143(9) 0.2221(5) 0.0405(10) Uani 1 1 d . U . . .
C24 C 0.4724(13) 0.7137(3) 0.0945(13) 0.032(2) Uani 0.58 1 d . U P A 1
H24A H 0.438176 0.704026 -0.007174 0.038 Uiso 0.58 1 calc R U P A 1
H24B H 0.589136 0.720650 0.085429 0.038 Uiso 0.58 1 calc R U P A 1
C25 C 0.3621(12) 0.7409(3) 0.1276(15) 0.0309(19) Uani 0.58 1 d . U P A 1
H25A H 0.397078 0.750103 0.230145 0.037 Uiso 0.58 1 calc R U P A 1
H25B H 0.379031 0.756551 0.044154 0.037 Uiso 0.58 1 calc R U P A 1
O5 O 0.1916(11) 0.7339(2) 0.1335(9) 0.0317(14) Uani 0.58 1 d . U P A 1
C26 C 0.0996(10) 0.72717(16) -0.0056(8) 0.0277(13) Uani 0.58 1 d . U P A 1
H26A H 0.132411 0.706520 -0.043861 0.033 Uiso 0.58 1 calc R U P A 1
H26B H 0.129403 0.742283 -0.088338 0.033 Uiso 0.58 1 calc R U P A 1
C27 C -0.0852(17) 0.7277(3) 0.0144(18) 0.043(3) Uani 0.58 1 d . U P A 1
H27A H -0.115946 0.747289 0.066370 0.052 Uiso 0.58 1 calc R U P A 1
H27B H -0.139175 0.727456 -0.091950 0.052 Uiso 0.58 1 calc R U P A 1
O6 O -0.1487(12) 0.7032(2) 0.1034(10) 0.062(2) Uani 0.58 1 d G U P A 1
H6 H -0.190096 0.709795 0.187477 0.093 Uiso 0.58 1 d G U P A 1
C24A C 0.406(2) 0.7133(4) 0.080(2) 0.037(3) Uani 0.42 1 d . U P A 2
H24C H 0.508819 0.720722 0.028870 0.045 Uiso 0.42 1 calc R U P A 2
H24D H 0.344583 0.700747 0.000803 0.045 Uiso 0.42 1 calc R U P A 2
C25A C 0.300(2) 0.7412(4) 0.120(2) 0.035(3) Uani 0.42 1 d . U P A 2
H25C H 0.358542 0.753814 0.200780 0.042 Uiso 0.42 1 calc R U P A 2
H25D H 0.284352 0.753939 0.023270 0.042 Uiso 0.42 1 calc R U P A 2
O5A O 0.1500(15) 0.7324(3) 0.1745(14) 0.0317(14) Uani 0.42 1 d . U P A 2
C26A C -0.0238(18) 0.7393(3) 0.1191(18) 0.052(2) Uani 0.42 1 d . U P A 2
H26C H -0.102815 0.736753 0.206999 0.062 Uiso 0.42 1 calc R U P A 2
H26D H -0.031953 0.760613 0.078664 0.062 Uiso 0.42 1 calc R U P A 2
C27A C -0.059(3) 0.7182(4) -0.002(2) 0.042(3) Uani 0.42 1 d . U P A 2
H27C H 0.032047 0.718615 -0.079738 0.051 Uiso 0.42 1 calc R U P A 2
H27D H -0.163256 0.724144 -0.057090 0.051 Uiso 0.42 1 calc R U P A 2
O6A O -0.0750(10) 0.68712(19) 0.0621(10) 0.0339(16) Uani 0.42 1 d . U P A 2
N2 N 0.6154(5) 0.61659(12) 0.8642(5) 0.0428(10) Uani 1 1 d . U . . .
H2N H 0.559696 0.601599 0.863965 0.051 Uiso 1 1 d R U . . .
N3 N 0.9544(6) 0.59825(13) 0.8825(5) 0.0458(11) Uani 1 1 d . U . . .
O1 O 0.2928(6) 0.65713(9) 0.0877(5) 0.0582(12) Uani 1 1 d . U . . .
O2 O 0.6221(6) 0.72549(8) 0.3565(5) 0.0541(10) Uani 1 1 d . U . . .
O1W O 0.4688(8) 0.55848(14) 0.9404(7) 0.0842(17) Uani 1 1 d . U . . .
H1WA H 0.481526 0.544802 0.878798 0.126 Uiso 1 1 d R U . . .
H1WB H 0.502556 0.556922 1.029878 0.126 Uiso 1 1 d R U . . .
O3 O 0.8316(5) 0.59426(9) 0.3311(4) 0.0435(8) Uani 1 1 d . U . . .
H3O H 0.759559 0.578686 0.302363 0.052 Uiso 1 1 d R U . . .
O2W O 0.3989(10) 0.5169(2) 0.6914(9) 0.116(3) Uani 1 1 d . U . . .
O4 O 0.8500(5) 0.57519(8) 0.5970(4) 0.0395(8) Uani 1 1 d . U . . .
H4O H 0.790647 0.560633 0.573143 0.047 Uiso 1 1 d R U . . .
O7 O 0.6564(5) 0.54481(9) 0.2355(4) 0.0436(8) Uani 1 1 d . U . . .
O8 O 0.6775(5) 0.52508(10) 0.4820(5) 0.0501(9) Uani 1 1 d . U . . .
F1 F 0.5448(5) 0.49159(8) 0.1275(5) 0.0696(11) Uani 1 1 d . U . . .
F2 F 0.7665(4) 0.47636(8) 0.2510(5) 0.0596(9) Uani 1 1 d . U . . .
F3 F 0.5311(5) 0.47377(9) 0.3621(5) 0.0682(11) Uani 1 1 d . U . . .
H3N H 0.869(8) 0.5903(14) 0.810(8) 0.044(15) Uiso 1 1 d . . . . .

loop_
_atom_site_aniso_label
_atom_site_aniso_U_11
_atom_site_aniso_U_22
_atom_site_aniso_U_33
_atom_site_aniso_U_23
_atom_site_aniso_U_13
_atom_site_aniso_U_12
C1 0.063(3) 0.033(2) 0.018(2) -0.0034(17) -0.003(2) 0.004(2)
C2 0.042(2) 0.0275(18) 0.019(2) -0.0009(16) 0.0009(17) 0.0012(17)
C3 0.041(2) 0.028(2) 0.031(2) -0.0078(17) -0.0069(19) -0.0013(16)
C4 0.033(2) 0.0239(17) 0.044(3) -0.0006(18) -0.0005(19) -0.0001(15)
C5 0.034(2) 0.030(2) 0.030(2) 0.0068(17) 0.0036(17) 0.0026(16)
C6 0.034(2) 0.0331(19) 0.018(2) 0.0001(16) 0.0056(16) 0.0011(16)
C7 0.035(2) 0.049(2) 0.015(2) -0.0022(18) 0.0034(16) 0.0031(18)
C8 0.041(2) 0.059(3) 0.021(2) -0.017(2) -0.0002(18) -0.002(2)
C9 0.046(3) 0.044(2) 0.027(2) -0.018(2) 0.007(2) -0.011(2)
C10 0.045(2) 0.032(2) 0.019(2) -0.0074(16) 0.0056(18) -0.0053(17)
C11 0.061(3) 0.033(2) 0.028(2) -0.0057(18) 0.014(2) -0.007(2)
C12 0.0323(19) 0.0242(17) 0.020(2) -0.0027(15) 0.0026(15) 0.0013(15)
C13 0.045(3) 0.111(5) 0.014(2) 0.008(3) 0.009(2) 0.018(3)
C14 0.045(3) 0.097(4) 0.015(2) -0.001(2) 0.0049(19) 0.015(3)
C15 0.039(2) 0.059(3) 0.020(2) 0.006(2) 0.0043(18) 0.011(2)
C16 0.038(2) 0.053(3) 0.017(2) 0.0016(19) 0.0054(17) 0.013(2)
C17 0.043(2) 0.050(2) 0.015(2) 0.0015(18) 0.0062(18) 0.017(2)
C18 0.048(3) 0.047(2) 0.0135(19) -0.0046(18) 0.0023(17) 0.014(2)
C19 0.052(3) 0.047(2) 0.022(2) -0.0072(19) -0.0023(19) 0.013(2)
C20 0.056(3) 0.049(3) 0.026(2) -0.011(2) -0.002(2) 0.008(2)
C21 0.045(2) 0.058(3) 0.019(2) -0.009(2) -0.0017(18) 0.013(2)
B1 0.043(3) 0.055(3) 0.013(2) 0.003(2) 0.0068(19) 0.008(2)
C23 0.053(3) 0.092(4) 0.026(3) 0.022(3) 0.004(2) 0.007(3)
C28 0.031(2) 0.053(3) 0.042(3) 0.006(2) 0.007(2) 0.0018(19)
C29 0.042(3) 0.053(3) 0.045(3) 0.008(2) 0.006(2) 0.007(2)
N1 0.074(3) 0.0279(17) 0.0195(19) 0.0047(15) 0.0079(19) 0.0017(17)
C24 0.034(4) 0.038(4) 0.023(4) 0.009(3) 0.004(4) 0.009(4)
C25 0.028(4) 0.033(3) 0.032(4) 0.013(3) 0.001(4) 0.001(4)
O5 0.042(4) 0.0285(17) 0.025(3) 0.004(3) 0.004(2) -0.002(3)
C26 0.042(3) 0.031(3) 0.010(3) 0.005(2) -0.001(2) 0.005(3)
C27 0.049(5) 0.041(5) 0.039(5) -0.001(4) -0.001(4) -0.003(4)
O6 0.073(5) 0.064(5) 0.049(4) 0.017(4) -0.002(4) -0.026(4)
C24A 0.047(6) 0.038(5) 0.027(5) 0.010(4) -0.005(6) -0.004(6)
C25A 0.046(6) 0.028(4) 0.030(4) 0.007(4) -0.013(5) -0.007(5)
O5A 0.042(4) 0.0285(17) 0.025(3) 0.004(3) 0.004(2) -0.002(3)
C26A 0.058(5) 0.051(4) 0.046(5) 0.000(4) 0.003(4) -0.004(4)
C27A 0.050(6) 0.043(6) 0.034(5) 0.007(5) 0.000(5) -0.003(5)
O6A 0.037(4) 0.032(4) 0.032(4) 0.011(3) -0.002(3) 0.002(3)
N2 0.039(2) 0.069(3) 0.021(2) 0.0075(19) 0.0044(16) 0.0076(19)
N3 0.044(2) 0.081(3) 0.0128(17) 0.0067(19) 0.0045(16) 0.011(2)
O1 0.105(4) 0.046(2) 0.0226(18) -0.0001(15) -0.021(2) 0.004(2)
O2 0.072(3) 0.0354(17) 0.055(3) -0.0042(17) 0.022(2) -0.0174(17)
O1W 0.112(5) 0.091(4) 0.049(3) 0.030(3) -0.007(3) -0.014(3)
O3 0.056(2) 0.057(2) 0.0174(17) 0.0056(15) -0.0009(14) -0.0097(16)
O2W 0.117(5) 0.151(6) 0.082(4) -0.023(4) 0.028(4) -0.060(5)
O4 0.0486(19) 0.0512(18) 0.0187(15) 0.0067(14) 0.0043(13) 0.0070(15)
O7 0.0451(19) 0.0515(19) 0.0344(19) 0.0066(16) 0.0027(15) -0.0013(15)
O8 0.048(2) 0.062(2) 0.040(2) 0.0120(18) 0.0070(17) -0.0025(17)
F1 0.083(3) 0.0573(19) 0.068(3) -0.0040(18) -0.026(2) 0.0108(18)
F2 0.0454(17) 0.0563(18) 0.077(3) 0.0097(17) 0.0063(17) 0.0122(14)
F3 0.058(2) 0.062(2) 0.085(3) 0.012(2) 0.015(2) -0.0175(17)

loop_
_atom_type_symbol
_atom_type_description
_atom_type_scat_dispersion_real
_atom_type_scat_dispersion_imag
_atom_type_scat_source
C C 0.0033 0.0016 'International Tables Vol C Tables 4.2.6.8 and 6.1.1.4'
H H 0.0000 0.0000 'International Tables Vol C Tables 4.2.6.8 and 6.1.1.4'
N N 0.0061 0.0033 'International Tables Vol C Tables 4.2.6.8 and 6.1.1.4'
O O 0.0106 0.0060 'International Tables Vol C Tables 4.2.6.8 and 6.1.1.4'
F F 0.0171 0.0103 'International Tables Vol C Tables 4.2.6.8 and 6.1.1.4'
B B 0.0013 0.0007 'International Tables Vol C Tables 4.2.6.8 and 6.1.1.4'

loop_
_geom_angle_atom_site_label_1
_geom_angle_atom_site_label_2
_geom_angle_atom_site_label_3
_geom_angle
O1 C1 N1 120.5(4)
O1 C1 C2 123.0(4)
N1 C1 C2 116.5(4)
C3 C2 C12 120.4(4)
C3 C2 C1 119.1(4)
C12 C2 C1 120.4(4)
C2 C3 C4 119.9(4)
C2 C3 H3 120.1
C4 C3 H3 120.1
C5 C4 C3 120.5(4)
C5 C4 H4 119.7
C3 C4 H4 119.7
C4 C5 C6 121.6(4)
C4 C5 H5 119.2
C6 C5 H5 119.2
C5 C6 C12 118.2(4)
C5 C6 C7 123.2(4)
C12 C6 C7 118.5(4)
N2 C7 C8 122.0(4)
N2 C7 C6 118.9(4)
C8 C7 C6 119.0(4)
C7 C8 C9 121.1(4)
C7 C8 H8 119.4
C9 C8 H8 119.4
C10 C9 C8 121.6(4)
C10 C9 H9 119.2
C8 C9 H9 119.2
C9 C10 C12 119.1(4)
C9 C10 C11 120.9(4)
C12 C10 C11 120.0(4)
O2 C11 N1 119.3(5)
O2 C11 C10 122.8(5)
N1 C11 C10 117.9(4)
C10 C12 C6 120.6(4)
C10 C12 C2 120.1(4)
C6 C12 C2 119.2(4)
N2 C13 C14 112.4(4)
N2 C13 H13A 109.1
C14 C13 H13A 109.1
N2 C13 H13B 109.1
C14 C13 H13B 109.1
H13A C13 H13B 107.8
N3 C14 C13 111.8(6)
N3 C14 H14A 109.3
C13 C14 H14A 109.3
N3 C14 H14B 109.3
C13 C14 H14B 109.3
H14A C14 H14B 107.9
C16 C15 N3 112.4(4)
C16 C15 H15A 109.1
N3 C15 H15A 109.1
C16 C15 H15B 109.1
N3 C15 H15B 109.1
H15A C15 H15B 107.9
C21 C16 C17 120.9(4)
C21 C16 C15 118.0(4)
C17 C16 C15 121.2(5)
C18 C17 C16 116.7(5)
C18 C17 B1 116.6(4)
C16 C17 B1 126.7(4)
C19 C18 C17 122.0(5)
C19 C18 H18 119.0
C17 C18 H18 119.0
C18 C19 C20 119.9(5)
C18 C19 H19 120.1
C20 C19 H19 120.1
C21 C20 C19 119.4(5)
C21 C20 H20 120.3
C19 C20 H20 120.3
C16 C21 C20 121.2(4)
C16 C21 H21 119.4
C20 C21 H21 119.4
O3 B1 O4 123.4(5)
O3 B1 C17 117.3(4)
O4 B1 C17 119.3(4)
N3 C23 H23A 109.5
N3 C23 H23B 109.5
H23A C23 H23B 109.5
N3 C23 H23C 109.5
H23A C23 H23C 109.5
H23B C23 H23C 109.5
O7 C28 O8 128.4(5)
O7 C28 C29 116.4(5)
O8 C28 C29 115.2(5)
F3 C29 F1 107.0(5)
F3 C29 F2 106.5(4)
F1 C29 F2 106.9(5)
F3 C29 C28 113.8(5)
F1 C29 C28 112.3(4)
F2 C29 C28 110.0(4)
C11 N1 C1 124.3(4)
C11 N1 C24 111.9(6)
C1 N1 C24 123.6(6)
C11 N1 C24A 125.3(7)
C1 N1 C24A 109.6(7)
N1 C24 C25 109.7(8)
N1 C24 H24A 109.7
C25 C24 H24A 109.7
N1 C24 H24B 109.7
C25 C24 H24B 109.7
H24A C24 H24B 108.2
O5 C25 C24 114.5(10)
O5 C25 H25A 108.6
C24 C25 H25A 108.6
O5 C25 H25B 108.6
C24 C25 H25B 108.6
H25A C25 H25B 107.6
C25 O5 C26 120.9(8)
O5 C26 C27 114.3(8)
O5 C26 H26A 108.7
C27 C26 H26A 108.7
O5 C26 H26B 108.7
C27 C26 H26B 108.7
H26A C26 H26B 107.6
O6 C27 C26 114.8(10)
O6 C27 H27A 108.6
C26 C27 H27A 108.6
O6 C27 H27B 108.6
C26 C27 H27B 108.6
H27A C27 H27B 107.6
C27 O6 H6 110.4
C25A C24A N1 117.3(12)
C25A C24A H24C 108.0
N1 C24A H24C 108.0
C25A C24A H24D 108.0
N1 C24A H24D 108.0
H24C C24A H24D 107.2
O5A C25A C24A 110.9(13)
O5A C25A H25C 109.5
C24A C25A H25C 109.5
O5A C25A H25D 109.5
C24A C25A H25D 109.5
H25C C25A H25D 108.1
C25A O5A C26A 132.0(13)
C27A C26A O5A 105.8(13)
C27A C26A H26C 110.6
O5A C26A H26C 110.6
C27A C26A H26D 110.6
O5A C26A H26D 110.6
H26C C26A H26D 108.7
C26A C27A O6A 110.8(15)
C26A C27A H27C 109.5
O6A C27A H27C 109.5
C26A C27A H27D 109.5
O6A C27A H27D 109.5
H27C C27A H27D 108.1
C7 N2 C13 123.6(5)
C7 N2 H2N 118.8
C13 N2 H2N 116.6
C14 N3 C23 113.5(4)
C14 N3 C15 112.7(5)
C23 N3 C15 111.0(4)
C14 N3 H3N 114(4)
C23 N3 H3N 96(4)
C15 N3 H3N 109(4)
H1WA O1W H1WB 120.4
B1 O3 H3O 119.3
B1 O4 H4O 118.7

loop_
_geom_bond_atom_site_label_1
_geom_bond_atom_site_label_2
_geom_bond_distance
C1 O1 1.226(6)
C1 N1 1.413(6)
C1 C2 1.459(6)
C2 C3 1.387(6)
C2 C12 1.419(6)
C3 C4 1.393(7)
C3 H3 0.9500
C4 C5 1.370(7)
C4 H4 0.9500
C5 C6 1.409(6)
C5 H5 0.9500
C6 C12 1.417(6)
C6 C7 1.450(6)
C7 N2 1.363(6)
C7 C8 1.387(7)
C8 C9 1.389(8)
C8 H8 0.9500
C9 C10 1.384(6)
C9 H9 0.9500
C10 C12 1.415(5)
C10 C11 1.451(7)
C11 O2 1.229(6)
C11 N1 1.392(7)
C13 N2 1.454(7)
C13 C14 1.522(8)
C13 H13A 0.9900
C13 H13B 0.9900
C14 N3 1.482(8)
C14 H14A 0.9900
C14 H14B 0.9900
C15 C16 1.505(7)
C15 N3 1.511(7)
C15 H15A 0.9900
C15 H15B 0.9900
C16 C21 1.376(8)
C16 C17 1.424(6)
C17 C18 1.403(7)
C17 B1 1.581(8)
C18 C19 1.386(7)
C18 H18 0.9500
C19 C20 1.393(7)
C19 H19 0.9500
C20 C21 1.382(8)
C20 H20 0.9500
C21 H21 0.9500
B1 O3 1.354(6)
B1 O4 1.362(7)
C23 N3 1.494(8)
C23 H23A 0.9800
C23 H23B 0.9800
C23 H23C 0.9800
C28 O7 1.246(6)
C28 O8 1.257(7)
C28 C29 1.532(8)
C29 F3 1.312(7)
C29 F1 1.337(7)
C29 F2 1.344(6)
N1 C24 1.451(11)
N1 C24A 1.582(16)
C24 C25 1.505(14)
C24 H24A 0.9900
C24 H24B 0.9900
C25 O5 1.405(12)
C25 H25A 0.9900
C25 H25B 0.9900
O5 C26 1.407(11)
C26 C27 1.498(16)
C26 H26A 0.9900
C26 H26B 0.9900
C27 O6 1.402(16)
C27 H27A 0.9900
C27 H27B 0.9900
O6 H6 0.8383
C24A C25A 1.52(2)
C24A H24C 0.9900
C24A H24D 0.9900
C25A O5A 1.36(2)
C25A H25C 0.9900
C25A H25D 0.9900
O5A C26A 1.50(2)
C26A C27A 1.39(2)
C26A H26C 0.9900
C26A H26D 0.9900
C27A O6A 1.460(19)
C27A H27C 0.9900
C27A H27D 0.9900
N2 H2N 0.7902
N3 H3N 0.98(7)
O1W H1WA 0.7967
O1W H1WB 0.8009
O3 H3O 0.9204
O4 H4O 0.8151

loop_
_geom_hbond_atom_site_label_D
_geom_hbond_atom_site_label_H
_geom_hbond_atom_site_label_A
_geom_hbond_distance_DH
_geom_hbond_distance_HA
_geom_hbond_distance_DA
_geom_hbond_angle_DHA
_geom_hbond_site_symmetry_A
N2 H2N O1W 0.79 2.11 2.863(8) 158.1 .
O1W H1WA O2W 0.80 2.09 2.819(10) 151.9 .
O1W H1WB O7 0.80 2.18 2.949(6) 161.8 1_556
O3 H3O O7 0.92 1.78 2.685(5) 168.8 .
O4 H4O O8 0.82 1.94 2.748(6) 169.0 .
N3 H3N O4 0.98(7) 1.91(7) 2.728(6) 139(5) .

loop_
_geom_torsion_atom_site_label_1
_geom_torsion_atom_site_label_2
_geom_torsion_atom_site_label_3
_geom_torsion_atom_site_label_4
_geom_torsion
O1 C1 C2 C3 7.1(8)
N1 C1 C2 C3 -171.4(5)
O1 C1 C2 C12 -173.9(5)
N1 C1 C2 C12 7.6(7)
C12 C2 C3 C4 0.4(7)
C1 C2 C3 C4 179.4(5)
C2 C3 C4 C5 1.2(7)
C3 C4 C5 C6 0.5(7)
C4 C5 C6 C12 -3.8(7)
C4 C5 C6 C7 178.7(4)
C5 C6 C7 N2 -1.9(7)
C12 C6 C7 N2 -179.4(4)
C5 C6 C7 C8 178.0(5)
C12 C6 C7 C8 0.5(6)
N2 C7 C8 C9 177.6(5)
C6 C7 C8 C9 -2.2(7)
C7 C8 C9 C10 1.4(8)
C8 C9 C10 C12 1.2(7)
C8 C9 C10 C11 -176.5(5)
C9 C10 C11 O2 6.5(8)
C12 C10 C11 O2 -171.2(5)
C9 C10 C11 N1 -174.5(5)
C12 C10 C11 N1 7.8(7)
C9 C10 C12 C6 -3.0(7)
C11 C10 C12 C6 174.8(4)
C9 C10 C12 C2 176.3(4)
C11 C10 C12 C2 -5.9(7)
C5 C6 C12 C10 -175.5(4)
C7 C6 C12 C10 2.1(6)
C5 C6 C12 C2 5.2(6)
C7 C6 C12 C2 -177.1(4)
C3 C2 C12 C10 177.1(4)
C1 C2 C12 C10 -1.9(7)
C3 C2 C12 C6 -3.7(6)
C1 C2 C12 C6 177.3(4)
N2 C13 C14 N3 -46.7(7)
N3 C15 C16 C21 108.9(5)
N3 C15 C16 C17 -71.1(6)
C21 C16 C17 C18 1.0(7)
C15 C16 C17 C18 -179.0(4)
C21 C16 C17 B1 -178.0(5)
C15 C16 C17 B1 2.0(7)
C16 C17 C18 C19 -0.8(7)
B1 C17 C18 C19 178.4(5)
C17 C18 C19 C20 -0.1(8)
C18 C19 C20 C21 0.7(8)
C17 C16 C21 C20 -0.4(8)
C15 C16 C21 C20 179.6(5)
C19 C20 C21 C16 -0.4(8)
C18 C17 B1 O3 18.9(7)
C16 C17 B1 O3 -162.1(5)
C18 C17 B1 O4 -159.6(5)
C16 C17 B1 O4 19.4(8)
O7 C28 C29 F3 -144.3(5)
O8 C28 C29 F3 38.3(6)
O7 C28 C29 F1 -22.6(7)
O8 C28 C29 F1 160.0(5)
O7 C28 C29 F2 96.3(5)
O8 C28 C29 F2 -81.1(6)
O2 C11 N1 C1 177.3(5)
C10 C11 N1 C1 -1.7(8)
O2 C11 N1 C24 3.1(8)
C10 C11 N1 C24 -175.9(6)
O2 C11 N1 C24A -13.9(12)
C10 C11 N1 C24A 167.1(9)
O1 C1 N1 C11 175.7(5)
C2 C1 N1 C11 -5.8(8)
O1 C1 N1 C24 -10.8(9)
C2 C1 N1 C24 167.7(6)
O1 C1 N1 C24A 5.3(10)
C2 C1 N1 C24A -176.2(8)
C11 N1 C24 C25 -77.1(9)
C1 N1 C24 C25 108.6(9)
N1 C24 C25 O5 -62.9(12)
C24 C25 O5 C26 -73.1(12)
C25 O5 C26 C27 -166.0(9)
O5 C26 C27 O6 -70.9(12)
C11 N1 C24A C25A -58.5(16)
C1 N1 C24A C25A 111.7(12)
N1 C24A C25A O5A -64.4(16)
C24A C25A O5A C26A -122.9(17)
C25A O5A C26A C27A 84(2)
O5A C26A C27A O6A 70.0(17)
C8 C7 N2 C13 -6.2(7)
C6 C7 N2 C13 173.7(4)
C14 C13 N2 C7 -71.2(7)
C13 C14 N3 C23 -80.1(6)
C13 C14 N3 C15 152.7(4)
C16 C15 N3 C14 -61.9(5)
C16 C15 N3 C23 169.5(5)
